data_4310149
loop_
_publ_author_name
'Benlai Wu'
'Daqiang Yuan'
'Benyong Lou'
'Lei Han'
'Caiping Liu'
'Chunxi Zhang'
'Maochun Hong'

_publ_section_title
;
Dynamic Formation of Coordination Polymers versus Tetragonal Prisms and
Unexpected Magnetic Superexchange Coupling Mediated by Encapsulated Anions
in the Cobalt(II) 1,3-Bis(pyrid-4-ylthio)propan-2-one Series
;
_journal_name_full 'Inorganic Chemistry'
_journal_page_first 9175
_journal_page_last 9184
_journal_paper_doi 10.1021/ic050455v
_journal_volume 44
_journal_year 2005
_chemical_formula_moiety 'C70 H94 Br4 Co2 N14 O12 S8'
_chemical_formula_sum 'C70 H94 Br4 Co2 N14 O12 S8'
_chemical_formula_weight 2017.57
_space_group_IT_number 14
_symmetry_cell_setting monoclinic
_symmetry_space_group_name_Hall '-P 2ybc'
_symmetry_space_group_name_H-M 'P 1 21/c 1'
_atom_sites_solution_hydrogens geom
_atom_sites_solution_primary direct
_atom_sites_solution_secondary difmap
_audit_creation_method SHELXL-97
_cell_angle_alpha 90.00
_cell_angle_beta 113.0740(10)
_cell_angle_gamma 90.00
_cell_formula_units_Z 2
_cell_length_a 13.7222(8)
_cell_length_b 15.4895(8)
_cell_length_c 21.8774(14)
_cell_measurement_reflns_used 9574
_cell_measurement_temperature 130(2)
_cell_measurement_theta_max 27.48
_cell_measurement_theta_min 3.04
_cell_volume 4278.0(4)
_computing_structure_refinement 'SHELXL-97 (Sheldrick, 1997)'
_computing_structure_solution 'SHELXS-97 (Sheldrick, 1990)'
_diffrn_ambient_temperature 130(2)
_diffrn_measured_fraction_theta_full 0.993
_diffrn_measured_fraction_theta_max 0.993
_diffrn_measurement_device_type 'Smart CCD'
_diffrn_measurement_method '\w scan'
_diffrn_radiation_monochromator graphite
_diffrn_radiation_source 'fine-focus sealed tube'
_diffrn_radiation_type MoK\a
_diffrn_radiation_wavelength 0.71073
_diffrn_reflns_av_R_equivalents 0.0253
_diffrn_reflns_av_sigmaI/netI 0.0330
_diffrn_reflns_limit_h_max 17
_diffrn_reflns_limit_h_min -17
_diffrn_reflns_limit_k_max 20
_diffrn_reflns_limit_k_min -20
_diffrn_reflns_limit_l_max 17
_diffrn_reflns_limit_l_min -28
_diffrn_reflns_number 32629
_diffrn_reflns_theta_full 27.48
_diffrn_reflns_theta_max 27.48
_diffrn_reflns_theta_min 3.04
_exptl_absorpt_coefficient_mu 2.515
_exptl_absorpt_correction_T_max 1.0000
_exptl_absorpt_correction_T_min 0.6922
_exptl_absorpt_correction_type multi-scan
_exptl_crystal_colour purple
_exptl_crystal_density_diffrn 1.566
_exptl_crystal_density_method 'not measured'
_exptl_crystal_description Prism
_exptl_crystal_F_000 2060
_exptl_crystal_size_max 0.50
_exptl_crystal_size_mid 0.13
_exptl_crystal_size_min 0.12
_refine_diff_density_max 0.864
_refine_diff_density_min -0.605
_refine_diff_density_rms 0.080
_refine_ls_extinction_method none
_refine_ls_goodness_of_fit_ref 1.091
_refine_ls_hydrogen_treatment mixed
_refine_ls_matrix_type full
_refine_ls_number_parameters 499
_refine_ls_number_reflns 9725
_refine_ls_number_restraints 0
_refine_ls_restrained_S_all 1.091
_refine_ls_R_factor_all 0.0496
_refine_ls_R_factor_gt 0.0395
_refine_ls_shift/su_max 0.001
_refine_ls_shift/su_mean 0.000
_refine_ls_structure_factor_coef Fsqd
_refine_ls_weighting_details 'calc w=1/[\s^2^(Fo^2^)+(0.0428P)^2^+4.1490P] where P=(Fo^2^+2Fc^2^)/3'
_refine_ls_weighting_scheme calc
_refine_ls_wR_factor_gt 0.0938
_refine_ls_wR_factor_ref 0.0987
_reflns_number_gt 8208
_reflns_number_total 9725
_reflns_threshold_expression >2sigma(I)
_cod_data_source_file ic050455vsi20050327_010405_4.cif
_cod_data_source_block 4
_cod_depositor_comments
;
The following automatic conversions were performed:
'_symmetry_cell_setting' value 'Monoclinic' changed to 'monoclinic'
according to '/home/saulius/struct/CIF-dictionaries/cif_core.dic'
dictionary named 'cif_core.dic' version 2.4.1 from
2010-06-29.

'_exptl_absorpt_correction_type' value 'Multi-scan' changed
to 'multi-scan' according to
'/home/saulius/struct/CIF-dictionaries/cif_core.dic' dictionary named
'cif_core.dic' version 2.4.1 from 2010-06-29.

Automatic conversion script
Id: cif_fix_enum 1527 2010-12-29 10:47:43Z saulius 
;
_cod_database_code 4310149

loop_
_symmetry_equiv_pos_as_xyz
'x, y, z'
'-x, y+1/2, -z+1/2'
'-x, -y, -z'
'x, -y-1/2, z-1/2'

loop_
_atom_site_label
_atom_site_type_symbol
_atom_site_fract_x
_atom_site_fract_y
_atom_site_fract_z
_atom_site_U_iso_or_equiv
_atom_site_adp_type
_atom_site_occupancy
_atom_site_symmetry_multiplicity
_atom_site_calc_flag
_atom_site_refinement_flags
_atom_site_disorder_assembly
_atom_site_disorder_group
Br1 Br 0.505016(19) 0.144530(16) 0.499570(12) 0.02029(7) Uani 1 1 d . . .
Br2 Br 0.5000 0.5000 0.5000 0.01640(8) Uani 1 2 d S . .
Br3 Br 0.0000 0.5000 0.5000 0.02603(10) Uani 1 2 d S . .
Co1 Co 0.50740(2) 0.31264(2) 0.502318(15) 0.01418(8) Uani 1 1 d . . .
S1 S -0.01298(5) 0.31612(5) 0.31531(4) 0.02915(17) Uani 1 1 d . . .
S2 S -0.02683(5) 0.67729(5) 0.30970(4) 0.03073(18) Uani 1 1 d . . .
S3 S 0.38227(5) 0.32505(4) 0.76998(3) 0.01861(13) Uani 1 1 d . . .
S4 S 0.35441(5) 0.68089(4) 0.76017(3) 0.01671(13) Uani 1 1 d . . .
O1 O 0.02505(17) 0.49688(15) 0.27969(12) 0.0385(6) Uani 1 1 d . . .
O2 O 0.31271(13) 0.49973(10) 0.71785(8) 0.0162(3) Uani 1 1 d . . .
O3 O 0.1375(2) 0.84253(19) 0.54665(15) 0.0657(8) Uani 1 1 d . . .
O4 O 0.2296(2) 0.0114(2) 0.33168(13) 0.0657(10) Uani 1 1 d . . .
O5 O 0.32752(17) 0.45088(15) 0.16491(11) 0.0390(5) Uani 1 1 d . . .
O6 O 0.2631(2) 0.49433(19) 0.57319(13) 0.0593(8) Uani 1 1 d . . .
N1 N 0.34104(15) 0.31914(13) 0.44409(10) 0.0155(4) Uani 1 1 d . . .
N2 N 0.32623(15) 0.68134(13) 0.43906(10) 0.0163(4) Uani 1 1 d . . .
N3 N 0.47474(15) 0.31651(13) 0.59113(10) 0.0154(4) Uani 1 1 d . . .
N4 N 0.45286(15) 0.68384(13) 0.58356(10) 0.0155(4) Uani 1 1 d . . .
N5 N -0.0218(2) 0.79871(18) 0.47151(15) 0.0403(7) Uani 1 1 d . . .
N6 N 0.2035(2) 0.03206(19) 0.42637(14) 0.0356(6) Uani 1 1 d . . .
N7 N 0.22973(19) 0.52155(17) 0.21203(13) 0.0312(6) Uani 1 1 d . . .
C1 C 0.2965(2) 0.26540(17) 0.39232(13) 0.0214(5) Uani 1 1 d . . .
H1A H 0.3412 0.2257 0.3825 0.026 Uiso 1 1 calc R . .
C2 C 0.1900(2) 0.26456(19) 0.35258(13) 0.0252(6) Uani 1 1 d . . .
H2A H 0.1625 0.2252 0.3165 0.030 Uiso 1 1 calc R . .
C3 C 0.12295(19) 0.32244(17) 0.36613(13) 0.0201(5) Uani 1 1 d . . .
C4 C 0.16764(19) 0.37743(17) 0.42006(13) 0.0200(5) Uani 1 1 d . . .
H4A H 0.1246 0.4170 0.4315 0.024 Uiso 1 1 calc R . .
C5 C 0.27596(18) 0.37396(16) 0.45709(12) 0.0169(5) Uani 1 1 d . . .
H5A H 0.3056 0.4124 0.4936 0.020 Uiso 1 1 calc R . .
C6 C -0.0687(2) 0.41416(17) 0.33210(14) 0.0228(6) Uani 1 1 d . . .
H6A H -0.1468 0.4104 0.3103 0.027 Uiso 1 1 calc R . .
H6B H -0.0496 0.4183 0.3806 0.027 Uiso 1 1 calc R . .
C7 C -0.0330(2) 0.49642(18) 0.30894(13) 0.0237(6) Uani 1 1 d . . .
C8 C -0.07679(19) 0.57769(18) 0.32779(14) 0.0238(6) Uani 1 1 d . . .
H8A H -0.0607 0.5757 0.3760 0.029 Uiso 1 1 calc R . .
H8B H -0.1548 0.5774 0.3041 0.029 Uiso 1 1 calc R . .
C9 C 0.10760(19) 0.67705(17) 0.36271(13) 0.0212(5) Uani 1 1 d . . .
C10 C 0.1717(2) 0.74176(19) 0.35373(13) 0.0256(6) Uani 1 1 d . . .
H10A H 0.1418 0.7858 0.3215 0.031 Uiso 1 1 calc R . .
C11 C 0.2790(2) 0.74087(18) 0.39231(12) 0.0221(5) Uani 1 1 d . . .
H11A H 0.3218 0.7849 0.3853 0.027 Uiso 1 1 calc R . .
C12 C 0.26370(19) 0.62142(17) 0.44951(12) 0.0182(5) Uani 1 1 d . . .
H12A H 0.2952 0.5799 0.4835 0.022 Uiso 1 1 calc R . .
C13 C 0.15537(19) 0.61728(17) 0.41302(13) 0.0212(5) Uani 1 1 d . . .
H13A H 0.1141 0.5740 0.4223 0.025 Uiso 1 1 calc R . .
C14 C 0.40945(19) 0.25829(16) 0.60152(13) 0.0177(5) Uani 1 1 d . . .
H14A H 0.3813 0.2134 0.5698 0.021 Uiso 1 1 calc R . .
C15 C 0.38141(19) 0.26031(16) 0.65553(12) 0.0181(5) Uani 1 1 d . . .
H15A H 0.3354 0.2177 0.6606 0.022 Uiso 1 1 calc R . .
C16 C 0.42159(18) 0.32588(15) 0.70280(12) 0.0151(5) Uani 1 1 d . . .
C17 C 0.49048(18) 0.38493(15) 0.69315(12) 0.0159(5) Uani 1 1 d . . .
H17A H 0.5210 0.4297 0.7245 0.019 Uiso 1 1 calc R . .
C18 C 0.51421(18) 0.37789(16) 0.63737(12) 0.0151(5) Uani 1 1 d . . .
H18A H 0.5612 0.4190 0.6316 0.018 Uiso 1 1 calc R . .
C19 C 0.43454(19) 0.42430(15) 0.81259(12) 0.0164(5) Uani 1 1 d . . .
H19A H 0.4275 0.4240 0.8559 0.020 Uiso 1 1 calc R . .
H19B H 0.5110 0.4277 0.8215 0.020 Uiso 1 1 calc R . .
C20 C 0.37959(18) 0.50357(15) 0.77392(12) 0.0136(5) Uani 1 1 d . . .
C21 C 0.41965(19) 0.58865(15) 0.80881(12) 0.0167(5) Uani 1 1 d . . .
H21A H 0.4966 0.5931 0.8197 0.020 Uiso 1 1 calc R . .
H21B H 0.4093 0.5894 0.8511 0.020 Uiso 1 1 calc R . .
C22 C 0.39575(18) 0.67802(15) 0.69371(12) 0.0152(5) Uani 1 1 d . . .
C23 C 0.47684(18) 0.62653(15) 0.69063(12) 0.0147(5) Uani 1 1 d . . .
H23A H 0.5150 0.5888 0.7262 0.018 Uiso 1 1 calc R . .
C24 C 0.50116(18) 0.63098(16) 0.63500(12) 0.0154(5) Uani 1 1 d . . .
H24A H 0.5554 0.5943 0.6332 0.019 Uiso 1 1 calc R . .
C25 C 0.37557(19) 0.73477(16) 0.58743(12) 0.0184(5) Uani 1 1 d . . .
H25A H 0.3411 0.7739 0.5520 0.022 Uiso 1 1 calc R . .
C26 C 0.34415(19) 0.73301(16) 0.63986(12) 0.0183(5) Uani 1 1 d . . .
H26A H 0.2878 0.7689 0.6396 0.022 Uiso 1 1 calc R . .
C27 C -0.1069(3) 0.7364(3) 0.4532(2) 0.0520(10) Uani 1 1 d . . .
H27A H -0.0866 0.6886 0.4851 0.078 Uiso 1 1 calc R . .
H27B H -0.1209 0.7141 0.4086 0.078 Uiso 1 1 calc R . .
H27C H -0.1709 0.7642 0.4534 0.078 Uiso 1 1 calc R . .
C28 C -0.0366(4) 0.8751(3) 0.4306(2) 0.0698(14) Uani 1 1 d . . .
H28A H 0.0266 0.9116 0.4488 0.105 Uiso 1 1 calc R . .
H28B H -0.0983 0.9074 0.4302 0.105 Uiso 1 1 calc R . .
H28C H -0.0482 0.8580 0.3852 0.105 Uiso 1 1 calc R . .
C29 C 0.0657(3) 0.7892(2) 0.52573(19) 0.0482(9) Uani 1 1 d . . .
H29A H 0.0736 0.7372 0.5503 0.058 Uiso 1 1 calc R . .
C30 C 0.2491(3) 0.0251(3) 0.49871(18) 0.0556(11) Uani 1 1 d . . .
H30A H 0.3196 -0.0011 0.5133 0.083 Uiso 1 1 calc R . .
H30B H 0.2033 -0.0109 0.5131 0.083 Uiso 1 1 calc R . .
H30C H 0.2550 0.0828 0.5183 0.083 Uiso 1 1 calc R . .
C31 C 0.0991(3) 0.0697(3) 0.3939(2) 0.0540(10) Uani 1 1 d . . .
H31A H 0.0790 0.0694 0.3457 0.081 Uiso 1 1 calc R . .
H31B H 0.0999 0.1292 0.4092 0.081 Uiso 1 1 calc R . .
H31C H 0.0477 0.0358 0.4047 0.081 Uiso 1 1 calc R . .
C32 C 0.2588(3) 0.0082(2) 0.39189(18) 0.0425(8) Uani 1 1 d . . .
H32A H 0.3280 -0.0136 0.4162 0.051 Uiso 1 1 calc R . .
C33 C 0.2365(3) 0.4538(3) 0.25937(19) 0.0515(10) Uani 1 1 d . . .
H33A H 0.2723 0.4034 0.2506 0.077 Uiso 1 1 calc R . .
H33B H 0.1650 0.4375 0.2549 0.077 Uiso 1 1 calc R . .
H33C H 0.2769 0.4748 0.3046 0.077 Uiso 1 1 calc R . .
C34 C 0.1782(3) 0.6023(2) 0.2169(2) 0.0489(9) Uani 1 1 d . . .
H34A H 0.1787 0.6423 0.1823 0.073 Uiso 1 1 calc R . .
H34B H 0.2164 0.6283 0.2607 0.073 Uiso 1 1 calc R . .
H34C H 0.1048 0.5906 0.2110 0.073 Uiso 1 1 calc R . .
C35 C 0.2755(2) 0.51281(19) 0.16899(15) 0.0291(7) Uani 1 1 d . . .
H35A H 0.2670 0.5589 0.1387 0.035 Uiso 1 1 calc R . .
H6C H 0.1919 0.4983 0.5557 0.035 Uiso 1 1 d R . .
H6D H 0.2701 0.5016 0.6161 0.035 Uiso 1 1 d R . .

loop_
_atom_site_aniso_label
_atom_site_aniso_U_11
_atom_site_aniso_U_22
_atom_site_aniso_U_33
_atom_site_aniso_U_23
_atom_site_aniso_U_13
_atom_site_aniso_U_12
Br1 0.02280(13) 0.02028(13) 0.01761(13) -0.00061(10) 0.00774(10) -0.00100(10)
Br2 0.01553(16) 0.01978(17) 0.01394(16) 0.00024(13) 0.00583(13) -0.00196(12)
Br3 0.0261(2) 0.0382(2) 0.01458(18) 0.00188(16) 0.00878(15) 0.00229(16)
Co1 0.01137(16) 0.02201(17) 0.00890(16) -0.00009(13) 0.00368(12) -0.00103(12)
S1 0.0136(3) 0.0392(4) 0.0267(4) -0.0155(3) -0.0007(3) -0.0002(3)
S2 0.0141(3) 0.0416(4) 0.0269(4) 0.0180(3) -0.0023(3) -0.0042(3)
S3 0.0274(3) 0.0162(3) 0.0180(3) 0.0025(2) 0.0152(3) 0.0011(2)
S4 0.0215(3) 0.0171(3) 0.0157(3) -0.0017(2) 0.0119(2) -0.0002(2)
O1 0.0270(11) 0.0628(16) 0.0334(12) 0.0055(11) 0.0202(10) 0.0020(10)
O2 0.0151(8) 0.0198(8) 0.0129(8) -0.0002(7) 0.0048(7) -0.0007(6)
O3 0.0411(15) 0.0619(18) 0.0667(19) 0.0123(15) -0.0083(13) -0.0053(13)
O4 0.0304(13) 0.141(3) 0.0288(14) 0.0056(15) 0.0144(11) 0.0201(14)
O5 0.0353(12) 0.0471(14) 0.0401(13) 0.0090(11) 0.0208(10) 0.0163(10)
O6 0.0410(15) 0.104(2) 0.0327(14) -0.0066(14) 0.0145(12) 0.0054(14)
N1 0.0128(9) 0.0212(11) 0.0123(10) -0.0022(8) 0.0048(8) -0.0026(8)
N2 0.0123(9) 0.0241(11) 0.0114(10) -0.0007(8) 0.0036(8) -0.0032(8)
N3 0.0137(9) 0.0193(10) 0.0135(10) 0.0025(8) 0.0056(8) 0.0001(8)
N4 0.0154(10) 0.0195(10) 0.0126(10) 0.0002(8) 0.0064(8) 0.0003(8)
N5 0.0330(14) 0.0338(15) 0.0473(17) 0.0074(13) 0.0081(12) 0.0047(11)
N6 0.0337(14) 0.0459(15) 0.0327(15) 0.0026(13) 0.0189(12) 0.0002(12)
N7 0.0209(12) 0.0417(15) 0.0324(14) 0.0010(11) 0.0120(10) 0.0005(10)
C1 0.0181(12) 0.0305(14) 0.0150(12) -0.0055(11) 0.0059(10) 0.0041(10)
C2 0.0189(13) 0.0362(16) 0.0173(13) -0.0114(11) 0.0036(10) 0.0020(11)
C3 0.0136(11) 0.0278(14) 0.0162(12) -0.0034(10) 0.0027(9) -0.0013(10)
C4 0.0169(12) 0.0246(13) 0.0188(13) -0.0045(10) 0.0072(10) 0.0005(10)
C5 0.0149(11) 0.0206(12) 0.0148(12) -0.0030(10) 0.0051(9) -0.0020(9)
C6 0.0131(12) 0.0324(15) 0.0211(13) -0.0035(11) 0.0047(10) 0.0006(10)
C7 0.0113(11) 0.0420(16) 0.0139(12) 0.0009(11) 0.0007(10) -0.0017(10)
C8 0.0125(12) 0.0346(15) 0.0210(13) 0.0083(11) 0.0031(10) -0.0031(10)
C9 0.0127(11) 0.0325(15) 0.0150(12) 0.0065(11) 0.0017(9) -0.0005(10)
C10 0.0203(13) 0.0347(15) 0.0165(13) 0.0121(11) 0.0013(10) -0.0032(11)
C11 0.0197(13) 0.0306(14) 0.0147(12) 0.0042(11) 0.0053(10) -0.0056(10)
C12 0.0159(12) 0.0232(13) 0.0144(12) 0.0045(10) 0.0045(9) -0.0002(9)
C13 0.0159(12) 0.0255(13) 0.0197(13) 0.0071(11) 0.0044(10) -0.0037(10)
C14 0.0160(11) 0.0188(12) 0.0186(12) -0.0014(10) 0.0071(10) -0.0028(9)
C15 0.0179(12) 0.0196(12) 0.0189(13) 0.0016(10) 0.0095(10) -0.0019(9)
C16 0.0167(11) 0.0170(12) 0.0131(11) 0.0043(9) 0.0075(9) 0.0042(9)
C17 0.0168(11) 0.0156(11) 0.0147(12) 0.0000(9) 0.0055(9) 0.0002(9)
C18 0.0152(11) 0.0170(12) 0.0132(11) 0.0019(9) 0.0056(9) -0.0020(9)
C19 0.0172(12) 0.0198(12) 0.0119(11) 0.0020(9) 0.0055(9) 0.0027(9)
C20 0.0137(11) 0.0184(11) 0.0129(11) 0.0011(9) 0.0096(9) -0.0014(9)
C21 0.0192(12) 0.0206(12) 0.0108(11) -0.0001(9) 0.0063(9) -0.0026(9)
C22 0.0160(11) 0.0153(11) 0.0154(12) -0.0036(9) 0.0074(9) -0.0050(9)
C23 0.0156(11) 0.0146(11) 0.0142(11) 0.0003(9) 0.0061(9) 0.0000(9)
C24 0.0148(11) 0.0174(12) 0.0138(12) -0.0015(9) 0.0052(9) -0.0007(9)
C25 0.0174(12) 0.0225(13) 0.0157(12) 0.0023(10) 0.0068(10) 0.0018(9)
C26 0.0179(12) 0.0206(12) 0.0182(12) 0.0006(10) 0.0091(10) 0.0039(9)
C27 0.0356(19) 0.055(2) 0.067(3) -0.004(2) 0.0207(18) -0.0058(16)
C28 0.070(3) 0.047(2) 0.062(3) 0.021(2) -0.007(2) -0.003(2)
C29 0.0406(19) 0.047(2) 0.047(2) 0.0157(17) 0.0060(16) 0.0040(16)
C30 0.059(3) 0.079(3) 0.034(2) -0.0069(19) 0.0239(19) -0.019(2)
C31 0.046(2) 0.057(2) 0.074(3) 0.017(2) 0.040(2) 0.0113(18)
C32 0.0336(17) 0.063(2) 0.0345(19) 0.0043(16) 0.0167(15) 0.0097(15)
C33 0.0350(18) 0.079(3) 0.047(2) 0.026(2) 0.0227(16) 0.0212(18)
C34 0.047(2) 0.043(2) 0.071(3) -0.0138(19) 0.038(2) -0.0039(16)
C35 0.0204(13) 0.0392(18) 0.0277(15) 0.0013(13) 0.0095(12) -0.0004(11)

loop_
_atom_type_symbol
_atom_type_description
_atom_type_scat_dispersion_real
_atom_type_scat_dispersion_imag
_atom_type_scat_source
C C 0.0033 0.0016 'International Tables Vol C Tables 4.2.6.8 and 6.1.1.4'
Br Br -0.2901 2.4595 'International Tables Vol C Tables 4.2.6.8 and 6.1.1.4'
Co Co 0.3494 0.9721 'International Tables Vol C Tables 4.2.6.8 and 6.1.1.4'
N N 0.0061 0.0033 'International Tables Vol C Tables 4.2.6.8 and 6.1.1.4'
O O 0.0106 0.0060 'International Tables Vol C Tables 4.2.6.8 and 6.1.1.4'
S S 0.1246 0.1234 'International Tables Vol C Tables 4.2.6.8 and 6.1.1.4'
H H 0.0000 0.0000 'International Tables Vol C Tables 4.2.6.8 and 6.1.1.4'

loop_
_geom_angle_atom_site_label_1
_geom_angle_atom_site_label_2
_geom_angle_atom_site_label_3
_geom_angle
_geom_angle_site_symmetry_1
_geom_angle_site_symmetry_3
_geom_angle_publ_flag
N1 Co1 N2 174.80(8) . 3_666 ?
N1 Co1 N4 93.18(8) . 3_666 ?
N2 Co1 N4 86.92(8) 3_666 3_666 ?
N1 Co1 N3 89.15(8) . . ?
N2 Co1 N3 90.48(8) 3_666 . ?
N4 Co1 N3 176.08(8) 3_666 . ?
N1 Co1 Br1 91.86(6) . . ?
N2 Co1 Br1 93.34(6) 3_666 . ?
N4 Co1 Br1 90.59(6) 3_666 . ?
N3 Co1 Br1 92.49(5) . . ?
C3 S1 C6 104.68(12) . . ?
C9 S2 C8 104.26(12) . . ?
C16 S3 C19 103.74(12) . . ?
C22 S4 C21 102.86(12) . . ?
C5 N1 C1 116.8(2) . . ?
C5 N1 Co1 123.24(16) . . ?
C1 N1 Co1 119.97(16) . . ?
C11 N2 C12 117.1(2) . . ?
C11 N2 Co1 120.72(16) . 3_666 ?
C12 N2 Co1 122.09(16) . 3_666 ?
C18 N3 C14 116.4(2) . . ?
C18 N3 Co1 122.33(16) . . ?
C14 N3 Co1 121.18(16) . . ?
C24 N4 C25 116.5(2) . . ?
C24 N4 Co1 122.54(16) . 3_666 ?
C25 N4 Co1 120.90(16) . 3_666 ?
C29 N5 C27 121.7(3) . . ?
C29 N5 C28 120.1(3) . . ?
C27 N5 C28 118.1(3) . . ?
C32 N6 C31 120.9(3) . . ?
C32 N6 C30 120.2(3) . . ?
C31 N6 C30 118.9(3) . . ?
C35 N7 C33 121.1(3) . . ?
C35 N7 C34 121.1(3) . . ?
C33 N7 C34 117.6(3) . . ?
N1 C1 C2 123.8(2) . . ?
C1 C2 C3 119.0(2) . . ?
C4 C3 C2 117.8(2) . . ?
C4 C3 S1 125.2(2) . . ?
C2 C3 S1 116.94(19) . . ?
C5 C4 C3 119.2(2) . . ?
N1 C5 C4 123.4(2) . . ?
C7 C6 S1 114.88(19) . . ?
O1 C7 C8 123.7(3) . . ?
O1 C7 C6 123.3(3) . . ?
C8 C7 C6 113.0(2) . . ?
C7 C8 S2 115.23(19) . . ?
C13 C9 C10 117.5(2) . . ?
C13 C9 S2 124.9(2) . . ?
C10 C9 S2 117.55(19) . . ?
C11 C10 C9 119.1(2) . . ?
N2 C11 C10 123.6(2) . . ?
N2 C12 C13 123.1(2) . . ?
C12 C13 C9 119.5(2) . . ?
N3 C14 C15 123.7(2) . . ?
C14 C15 C16 119.2(2) . . ?
C17 C16 C15 117.4(2) . . ?
C17 C16 S3 125.69(19) . . ?
C15 C16 S3 116.91(18) . . ?
C18 C17 C16 119.4(2) . . ?
N3 C18 C17 123.8(2) . . ?
C20 C19 S3 113.22(17) . . ?
O2 C20 C19 122.7(2) . . ?
O2 C20 C21 122.3(2) . . ?
C19 C20 C21 114.9(2) . . ?
C20 C21 S4 113.28(17) . . ?
C23 C22 C26 117.3(2) . . ?
C23 C22 S4 125.34(19) . . ?
C26 C22 S4 117.40(18) . . ?
C24 C23 C22 119.1(2) . . ?
N4 C24 C23 124.0(2) . . ?
N4 C25 C26 123.5(2) . . ?
C25 C26 C22 119.6(2) . . ?
O3 C29 N5 124.9(3) . . ?
O4 C32 N6 126.1(3) . . ?
O5 C35 N7 125.8(3) . . ?

loop_
_geom_bond_atom_site_label_1
_geom_bond_atom_site_label_2
_geom_bond_distance
_geom_bond_site_symmetry_2
_geom_bond_publ_flag
Br1 Co1 2.6046(4) . ?
Co1 N1 2.137(2) . ?
Co1 N2 2.138(2) 3_666 ?
Co1 N4 2.153(2) 3_666 ?
Co1 N3 2.159(2) . ?
S1 C3 1.761(2) . ?
S1 C6 1.801(3) . ?
S2 C9 1.752(2) . ?
S2 C8 1.794(3) . ?
S3 C16 1.753(2) . ?
S3 C19 1.795(3) . ?
S4 C22 1.756(3) . ?
S4 C21 1.797(2) . ?
O1 C7 1.201(3) . ?
O2 C20 1.212(3) . ?
O3 C29 1.229(4) . ?
O4 C32 1.218(4) . ?
O5 C35 1.219(4) . ?
N1 C5 1.341(3) . ?
N1 C1 1.344(3) . ?
N2 C11 1.340(3) . ?
N2 C12 1.343(3) . ?
N2 Co1 2.1378(19) 3_666 ?
N3 C18 1.338(3) . ?
N3 C14 1.352(3) . ?
N4 C24 1.338(3) . ?
N4 C25 1.351(3) . ?
N4 Co1 2.153(2) 3_666 ?
N5 C29 1.325(4) . ?
N5 C27 1.445(4) . ?
N5 C28 1.449(4) . ?
N6 C32 1.315(4) . ?
N6 C31 1.449(4) . ?
N6 C30 1.460(4) . ?
N7 C35 1.328(4) . ?
N7 C33 1.451(4) . ?
N7 C34 1.462(4) . ?
C1 C2 1.378(3) . ?
C2 C3 1.397(4) . ?
C3 C4 1.388(3) . ?
C4 C5 1.387(3) . ?
C6 C7 1.521(4) . ?
C7 C8 1.520(4) . ?
C9 C13 1.390(3) . ?
C9 C10 1.397(4) . ?
C10 C11 1.381(3) . ?
C12 C13 1.386(3) . ?
C14 C15 1.379(3) . ?
C15 C16 1.399(3) . ?
C16 C17 1.390(3) . ?
C17 C18 1.385(3) . ?
C19 C20 1.514(3) . ?
C20 C21 1.514(3) . ?
C22 C23 1.392(3) . ?
C22 C26 1.400(3) . ?
C23 C24 1.384(3) . ?
C25 C26 1.375(3) . ?

loop_
_geom_torsion_atom_site_label_1
_geom_torsion_atom_site_label_2
_geom_torsion_atom_site_label_3
_geom_torsion_atom_site_label_4
_geom_torsion
_geom_torsion_site_symmetry_1
_geom_torsion_site_symmetry_2
_geom_torsion_site_symmetry_3
_geom_torsion_site_symmetry_4
_geom_torsion_publ_flag
N2 Co1 N1 C5 -40.8(9) 3_666 . . . ?
N4 Co1 N1 C5 -131.8(2) 3_666 . . . ?
N3 Co1 N1 C5 45.1(2) . . . . ?
Br1 Co1 N1 C5 137.55(19) . . . . ?
N2 Co1 N1 C1 140.5(8) 3_666 . . . ?
N4 Co1 N1 C1 49.6(2) 3_666 . . . ?
N3 Co1 N1 C1 -133.6(2) . . . . ?
Br1 Co1 N1 C1 -41.12(19) . . . . ?
N1 Co1 N3 C18 -121.90(19) . . . . ?
N2 Co1 N3 C18 52.91(19) 3_666 . . . ?
N4 Co1 N3 C18 4.5(12) 3_666 . . . ?
Br1 Co1 N3 C18 146.27(18) . . . . ?
N1 Co1 N3 C14 55.52(18) . . . . ?
N2 Co1 N3 C14 -129.67(18) 3_666 . . . ?
N4 Co1 N3 C14 -178.1(10) 3_666 . . . ?
Br1 Co1 N3 C14 -36.31(18) . . . . ?
C5 N1 C1 C2 0.6(4) . . . . ?
Co1 N1 C1 C2 179.3(2) . . . . ?
N1 C1 C2 C3 0.0(4) . . . . ?
C1 C2 C3 C4 -0.9(4) . . . . ?
C1 C2 C3 S1 -178.1(2) . . . . ?
C6 S1 C3 C4 17.1(3) . . . . ?
C6 S1 C3 C2 -166.0(2) . . . . ?
C2 C3 C4 C5 1.3(4) . . . . ?
S1 C3 C4 C5 178.2(2) . . . . ?
C1 N1 C5 C4 -0.2(4) . . . . ?
Co1 N1 C5 C4 -178.92(19) . . . . ?
C3 C4 C5 N1 -0.7(4) . . . . ?
C3 S1 C6 C7 67.0(2) . . . . ?
S1 C6 C7 O1 2.4(3) . . . . ?
S1 C6 C7 C8 -176.59(17) . . . . ?
O1 C7 C8 S2 -5.2(4) . . . . ?
C6 C7 C8 S2 173.75(17) . . . . ?
C9 S2 C8 C7 -66.3(2) . . . . ?
C8 S2 C9 C13 -8.4(3) . . . . ?
C8 S2 C9 C10 171.6(2) . . . . ?
C13 C9 C10 C11 3.3(4) . . . . ?
S2 C9 C10 C11 -176.6(2) . . . . ?
C12 N2 C11 C10 -2.1(4) . . . . ?
Co1 N2 C11 C10 -178.6(2) 3_666 . . . ?
C9 C10 C11 N2 -0.7(4) . . . . ?
C11 N2 C12 C13 2.3(4) . . . . ?
Co1 N2 C12 C13 178.7(2) 3_666 . . . ?
N2 C12 C13 C9 0.4(4) . . . . ?
C10 C9 C13 C12 -3.2(4) . . . . ?
S2 C9 C13 C12 176.8(2) . . . . ?
C18 N3 C14 C15 1.1(4) . . . . ?
Co1 N3 C14 C15 -176.51(18) . . . . ?
N3 C14 C15 C16 0.2(4) . . . . ?
C14 C15 C16 C17 -1.5(3) . . . . ?
C14 C15 C16 S3 179.66(19) . . . . ?
C19 S3 C16 C17 8.4(2) . . . . ?
C19 S3 C16 C15 -172.81(18) . . . . ?
C15 C16 C17 C18 1.5(3) . . . . ?
S3 C16 C17 C18 -179.75(18) . . . . ?
C14 N3 C18 C17 -1.0(3) . . . . ?
Co1 N3 C18 C17 176.50(18) . . . . ?
C16 C17 C18 N3 -0.3(4) . . . . ?
C16 S3 C19 C20 69.09(19) . . . . ?
S3 C19 C20 O2 -5.2(3) . . . . ?
S3 C19 C20 C21 178.67(16) . . . . ?
O2 C20 C21 S4 2.4(3) . . . . ?
C19 C20 C21 S4 178.52(16) . . . . ?
C22 S4 C21 C20 -66.56(19) . . . . ?
C21 S4 C22 C23 -12.0(2) . . . . ?
C21 S4 C22 C26 169.05(19) . . . . ?
C26 C22 C23 C24 -1.0(3) . . . . ?
S4 C22 C23 C24 -179.90(18) . . . . ?
C25 N4 C24 C23 -0.4(3) . . . . ?
Co1 N4 C24 C23 -179.36(18) 3_666 . . . ?
C22 C23 C24 N4 1.6(4) . . . . ?
C24 N4 C25 C26 -1.4(4) . . . . ?
Co1 N4 C25 C26 177.53(19) 3_666 . . . ?
N4 C25 C26 C22 2.0(4) . . . . ?
C23 C22 C26 C25 -0.7(3) . . . . ?
S4 C22 C26 C25 178.29(19) . . . . ?
C27 N5 C29 O3 -174.6(4) . . . . ?
C28 N5 C29 O3 2.3(7) . . . . ?
C31 N6 C32 O4 -2.8(6) . . . . ?
C30 N6 C32 O4 -179.5(4) . . . . ?
C33 N7 C35 O5 -1.3(5) . . . . ?
C34 N7 C35 O5 173.8(3) . . . . ?
